data_2239077
loop_
_publ_author_name
'Himegi, Akiko'
'Kawata, Satoshi'

_publ_section_title
;
 Bis(<i>n</i>-dodecylammonium) bis(chloranilato)diethanolcuprate(II)
;
_journal_issue 2
_journal_name_full 'Acta Crystallographica Section E'
_journal_page_first m63
_journal_page_last m64
_journal_paper_doi 10.1107/S1600536814001202
_journal_volume 70
_journal_year 2014
_chemical_formula_iupac '(C12 H28 N)2 [Cu (C6 Cl2 O4)2 (C2 H6 O)2]'
_chemical_formula_moiety 'C40 H68 Cl4 Cu N2 O10'
_chemical_formula_sum 'C40 H68 Cl4 Cu N2 O10'
_chemical_formula_weight 942.34
_chemical_name_systematic
;
Bis(<i>n</i>-dodecylammonium) bis(chloranilato)diethanolcuprate(II)
;
_space_group_IT_number 2
_symmetry_cell_setting triclinic
_symmetry_space_group_name_Hall '-P 1'
_symmetry_space_group_name_H-M 'P -1'
_atom_sites_solution_hydrogens geom
_atom_sites_solution_primary direct
_atom_sites_solution_secondary difmap
_cell_angle_alpha 76.894(9)
_cell_angle_beta 89.133(10)
_cell_angle_gamma 63.110(6)
_cell_formula_units_Z 1
_cell_length_a 9.2192(15)
_cell_length_b 9.4791(13)
_cell_length_c 15.162(3)
_cell_measurement_reflns_used 3320
_cell_measurement_temperature 100
_cell_measurement_theta_max 27.49
_cell_measurement_theta_min 3.10
_cell_volume 1145.1(3)
_computing_cell_refinement 'CrystalClear (Rigaku, 2010)'
_computing_data_collection 'CrystalClear (Rigaku, 2010)'
_computing_data_reduction 'CrystalClear (Rigaku, 2010)'
_computing_molecular_graphics 'CrystalStructure (Rigaku, 2010)'
_computing_publication_material 'CrystalStructure (Rigaku, 2010)'
_computing_structure_refinement 'SHELXL97 (Sheldrick, 2008)'
_computing_structure_solution '<i>Il Milione</i> (Burla <i>et al.</i>, 2007)'
_diffrn_ambient_temperature 100
_diffrn_detector_area_resol_mean 7.111
_diffrn_measured_fraction_theta_full 0.992
_diffrn_measured_fraction_theta_max 0.992
_diffrn_measurement_device_type 'Rigaku Saturn724'
_diffrn_measurement_method \w
_diffrn_radiation_type 'Mo K\a'
_diffrn_radiation_wavelength 0.71075
_diffrn_reflns_av_R_equivalents 0.0247
_diffrn_reflns_limit_h_max 11
_diffrn_reflns_limit_h_min -11
_diffrn_reflns_limit_k_max 12
_diffrn_reflns_limit_k_min -12
_diffrn_reflns_limit_l_max 19
_diffrn_reflns_limit_l_min -19
_diffrn_reflns_number 17151
_diffrn_reflns_theta_full 27.47
_diffrn_reflns_theta_max 27.47
_diffrn_standards_number 0
_exptl_absorpt_coefficient_mu 0.764
_exptl_absorpt_correction_T_max 0.962
_exptl_absorpt_correction_T_min 0.868
_exptl_absorpt_correction_type multi-scan
_exptl_absorpt_process_details '(<i>REQAB</i>; Rigaku, 1998)'
_exptl_crystal_colour violet
_exptl_crystal_density_diffrn 1.366
_exptl_crystal_density_method 'not measured'
_exptl_crystal_description platelet
_exptl_crystal_F_000 499.00
_exptl_crystal_size_max 0.400
_exptl_crystal_size_mid 0.300
_exptl_crystal_size_min 0.050
_refine_diff_density_max 0.920
_refine_diff_density_min -0.340
_refine_ls_extinction_method none
_refine_ls_goodness_of_fit_ref 1.088
_refine_ls_hydrogen_treatment mixed
_refine_ls_number_parameters 275
_refine_ls_number_reflns 5207
_refine_ls_number_restraints 0
_refine_ls_R_factor_gt 0.0306
_refine_ls_shift/su_max 0.001
_refine_ls_structure_factor_coef Fsqd
_refine_ls_weighting_details 'w = 1/[\s^2^(Fo^2^)+(0.0370P)^2^+0.6543P] where P=(Fo^2^+2Fc^2^)/3'
_refine_ls_weighting_scheme calc
_refine_ls_wR_factor_ref 0.0785
_reflns_number_gt 4796
_reflns_number_total 5207
_reflns_threshold_expression F^2^>2.0\s(F^2^)
_cod_data_source_file is5334sup1.cf
_cod_data_source_block I
_cod_original_cell_volume 1145.1(4)
_cod_database_code 2239077
_cod_database_fobs_code 2239077

loop_
_symmetry_equiv_pos_site_id
_symmetry_equiv_pos_as_xyz
1 +X,+Y,+Z
2 -X,-Y,-Z

loop_
_atom_site_type_symbol
_atom_site_label
_atom_site_fract_x
_atom_site_fract_y
_atom_site_fract_z
_atom_site_U_iso_or_equiv
_atom_site_adp_type
_atom_site_calc_flag
_atom_site_refinement_flags
_atom_site_occupancy
_atom_site_symmetry_multiplicity
Cu Cu1 0.5000 0.5000 1.0000 0.01636(8) Uani d S 1 2
Cl Cl1 0.53483(4) -0.04086(4) 1.14542(2) 0.01736(8) Uani d . 1 1
Cl Cl2 -0.00556(4) 0.55604(4) 0.85100(2) 0.01622(8) Uani d . 1 1
O O1 0.52991(12) 0.28029(12) 1.05403(7) 0.0178(2) Uani d . 1 1
O O2 0.29500(12) 0.53156(12) 0.94162(7) 0.0165(2) Uani d . 1 1
O O3 -0.00228(12) 0.23827(12) 0.94210(7) 0.0169(2) Uani d . 1 1
O O4 0.22249(13) -0.00706(13) 1.06624(7) 0.0198(2) Uani d . 1 1
O O5 0.66424(15) 0.42290(16) 0.87749(8) 0.0302(3) Uani d . 1 1
N N1 0.12545(15) -0.08274(16) 0.90253(9) 0.0157(2) Uani d . 1 1
C C1 0.40568(16) 0.26123(17) 1.03371(9) 0.0135(3) Uani d . 1 1
C C2 0.27283(16) 0.40582(16) 0.96559(9) 0.0135(3) Uani d . 1 1
C C3 0.13943(16) 0.39417(17) 0.93232(9) 0.0139(3) Uani d . 1 1
C C4 0.11687(16) 0.25682(16) 0.96583(9) 0.0135(3) Uani d . 1 1
C C5 0.24721(16) 0.11209(16) 1.03867(9) 0.0139(3) Uani d . 1 1
C C6 0.38592(17) 0.12498(17) 1.06779(9) 0.0141(3) Uani d . 1 1
C C7 0.6455(2) 0.3845(2) 0.79473(12) 0.0291(4) Uani d . 1 1
H H7A 0.6655 0.2697 0.8072 0.035 Uiso calc R 1 1
H H7B 0.7267 0.3966 0.7543 0.035 Uiso calc R 1 1
C C8 0.4764(2) 0.4956(3) 0.74834(13) 0.0372(4) Uani d . 1 1
H H8A 0.4575 0.6090 0.7352 0.045 Uiso calc R 1 1
H H8B 0.3963 0.4826 0.7882 0.045 Uiso calc R 1 1
H H8C 0.4648 0.4678 0.6913 0.045 Uiso calc R 1 1
C C9 0.08326(18) -0.09264(18) 0.80967(10) 0.0191(3) Uani d . 1 1
H H9A -0.0364 -0.0289 0.7937 0.023 Uiso calc R 1 1
H H9B 0.1153 -0.2077 0.8105 0.023 Uiso calc R 1 1
C C10 0.16933(18) -0.02718(18) 0.73788(10) 0.0190(3) Uani d . 1 1
H H10A 0.1583 -0.0583 0.6812 0.023 Uiso calc R 1 1
H H10B 0.2873 -0.0805 0.7590 0.023 Uiso calc R 1 1
C C11 0.10505(18) 0.15795(18) 0.71583(10) 0.0192(3) Uani d . 1 1
H H11A -0.0115 0.2123 0.6917 0.023 Uiso calc R 1 1
H H11B 0.1121 0.1906 0.7726 0.023 Uiso calc R 1 1
C C12 0.20052(18) 0.21605(19) 0.64636(10) 0.0198(3) Uani d . 1 1
H H12A 0.3173 0.1602 0.6704 0.024 Uiso calc R 1 1
H H12B 0.1925 0.1840 0.5896 0.024 Uiso calc R 1 1
C C13 0.13993(19) 0.40005(19) 0.62405(11) 0.0220(3) Uani d . 1 1
H H13A 0.1439 0.4327 0.6812 0.026 Uiso calc R 1 1
H H13B 0.0244 0.4558 0.5979 0.026 Uiso calc R 1 1
C C14 0.23900(19) 0.45781(19) 0.55735(11) 0.0212(3) Uani d . 1 1
H H14A 0.3548 0.4015 0.5832 0.025 Uiso calc R 1 1
H H14B 0.2340 0.4264 0.4999 0.025 Uiso calc R 1 1
C C15 0.17839(19) 0.64171(19) 0.53626(11) 0.0222(3) Uani d . 1 1
H H15A 0.1724 0.6741 0.5944 0.027 Uiso calc R 1 1
H H15B 0.0662 0.6972 0.5051 0.027 Uiso calc R 1 1
C C16 0.28427(19) 0.70182(19) 0.47717(11) 0.0236(3) Uani d . 1 1
H H16A 0.2956 0.6647 0.4203 0.028 Uiso calc R 1 1
H H16B 0.3948 0.6522 0.5098 0.028 Uiso calc R 1 1
C C17 0.2144(2) 0.88713(19) 0.45306(11) 0.0243(3) Uani d . 1 1
H H17A 0.1068 0.9357 0.4173 0.029 Uiso calc R 1 1
H H17B 0.1959 0.9241 0.5102 0.029 Uiso calc R 1 1
C C18 0.3209(2) 0.9526(2) 0.39921(12) 0.0273(4) Uani d . 1 1
H H18A 0.3426 0.9137 0.3427 0.033 Uiso calc R 1 1
H H18B 0.4272 0.9083 0.4356 0.033 Uiso calc R 1 1
C C19 0.2427(2) 1.1383(2) 0.37427(13) 0.0307(4) Uani d . 1 1
H H19A 0.1422 1.1817 0.3327 0.037 Uiso calc R 1 1
H H19B 0.2100 1.1772 0.4302 0.037 Uiso calc R 1 1
C C20 0.3529(3) 1.2073(2) 0.32906(15) 0.0389(5) Uani d . 1 1
H H20A 0.3835 1.1722 0.2726 0.047 Uiso calc R 1 1
H H20B 0.4516 1.1675 0.3703 0.047 Uiso calc R 1 1
H H20C 0.2946 1.3268 0.3151 0.047 Uiso calc R 1 1
H H1 0.769(3) 0.374(3) 0.8970(16) 0.044(6) Uiso d . 1 1
H H2 0.235(3) -0.131(2) 0.9169(13) 0.021(5) Uiso d . 1 1
H H3 0.088(2) 0.020(2) 0.9063(12) 0.020(4) Uiso d . 1 1
H H4 0.082(2) -0.129(2) 0.9432(14) 0.025(5) Uiso d . 1 1

loop_
_atom_site_aniso_label
_atom_site_aniso_U_11
_atom_site_aniso_U_22
_atom_site_aniso_U_33
_atom_site_aniso_U_12
_atom_site_aniso_U_13
_atom_site_aniso_U_23
Cu1 0.01280(12) 0.01202(12) 0.02484(14) -0.00770(10) -0.00397(9) -0.00092(10)
Cl1 0.01591(16) 0.01415(16) 0.01890(16) -0.00615(13) -0.00402(12) 0.00037(12)
Cl2 0.01428(15) 0.01421(16) 0.01823(16) -0.00668(12) -0.00354(12) 0.00018(12)
O1 0.0131(5) 0.0140(5) 0.0256(6) -0.0073(4) -0.0046(4) -0.0007(4)
O2 0.0147(5) 0.0131(5) 0.0222(5) -0.0083(4) -0.0027(4) -0.0008(4)
O3 0.0140(5) 0.0160(5) 0.0223(5) -0.0092(4) -0.0012(4) -0.0024(4)
O4 0.0184(5) 0.0163(5) 0.0257(6) -0.0116(5) -0.0023(4) 0.0013(5)
O5 0.0188(6) 0.0397(7) 0.0288(7) -0.0085(6) -0.0005(5) -0.0129(6)
N1 0.0147(6) 0.0150(6) 0.0187(6) -0.0089(5) 0.0003(5) -0.0017(5)
C1 0.0107(6) 0.0137(7) 0.0164(7) -0.0055(5) 0.0006(5) -0.0045(5)
C2 0.0121(6) 0.0126(7) 0.0164(7) -0.0059(5) 0.0020(5) -0.0041(5)
C3 0.0112(6) 0.0131(7) 0.0157(7) -0.0046(5) -0.0007(5) -0.0024(5)
C4 0.0115(6) 0.0136(7) 0.0159(7) -0.0058(5) 0.0019(5) -0.0046(5)
C5 0.0131(7) 0.0134(7) 0.0153(7) -0.0065(6) 0.0021(5) -0.0032(5)
C6 0.0128(6) 0.0126(6) 0.0146(6) -0.0046(5) -0.0019(5) -0.0015(5)
C7 0.0311(9) 0.0265(9) 0.0253(8) -0.0106(8) -0.0011(7) -0.0038(7)
C8 0.0294(10) 0.0532(12) 0.0259(9) -0.0172(9) -0.0008(7) -0.0082(9)
C9 0.0191(7) 0.0196(7) 0.0211(7) -0.0118(6) -0.0029(6) -0.0032(6)
C10 0.0194(7) 0.0191(7) 0.0184(7) -0.0091(6) 0.0018(6) -0.0040(6)
C11 0.0185(7) 0.0187(7) 0.0190(7) -0.0090(6) 0.0017(6) -0.0009(6)
C12 0.0192(7) 0.0216(8) 0.0168(7) -0.0093(6) 0.0010(6) -0.0014(6)
C13 0.0196(7) 0.0219(8) 0.0231(8) -0.0100(6) 0.0042(6) -0.0020(6)
C14 0.0209(8) 0.0220(8) 0.0197(7) -0.0104(6) 0.0026(6) -0.0022(6)
C15 0.0180(7) 0.0215(8) 0.0241(8) -0.0084(6) 0.0030(6) -0.0017(6)
C16 0.0211(8) 0.0207(8) 0.0253(8) -0.0085(6) 0.0053(6) -0.0012(6)
C17 0.0221(8) 0.0215(8) 0.0249(8) -0.0083(7) 0.0062(6) -0.0016(6)
C18 0.0256(8) 0.0215(8) 0.0305(9) -0.0092(7) 0.0098(7) -0.0027(7)
C19 0.0348(10) 0.0216(9) 0.0308(9) -0.0105(8) 0.0100(8) -0.0033(7)
C20 0.0473(12) 0.0270(10) 0.0437(11) -0.0195(9) 0.0166(9) -0.0067(8)

loop_
_atom_type_symbol
_atom_type_description
_atom_type_scat_dispersion_real
_atom_type_scat_dispersion_imag
_atom_type_scat_source
C C 0.0033 0.0016
;
International Tables for Crystallography
(1992, Vol. C, Tables 4.2.6.8 and 6.1.1.4)
;
H H 0.0000 0.0000
;
International Tables for Crystallography
(1992, Vol. C, Table 6.1.1.4)
;
Cl Cl 0.1484 0.1585
;
International Tables for Crystallography
(1992, Vol. C, Tables 4.2.6.8 and 6.1.1.4)
;
Cu Cu 0.3201 1.2651
;
International Tables for Crystallography
(1992, Vol. C, Tables 4.2.6.8 and 6.1.1.4)
;
N N 0.0061 0.0033
;
International Tables for Crystallography
(1992, Vol. C, Tables 4.2.6.8 and 6.1.1.4)
;
O O 0.0106 0.0060
;
International Tables for Crystallography
(1992, Vol. C, Tables 4.2.6.8 and 6.1.1.4)
;

loop_
_geom_angle_atom_site_label_1
_geom_angle_atom_site_label_2
_geom_angle_atom_site_label_3
_geom_angle_site_symmetry_1
_geom_angle_site_symmetry_3
_geom_angle
_geom_angle_publ_flag
O1 Cu1 O1 2_667 . 180.00(6) no
O1 Cu1 O2 2_667 2_667 84.09(4) no
O1 Cu1 O2 . 2_667 95.91(4) no
O1 Cu1 O2 2_667 . 95.91(4) no
O1 Cu1 O2 . . 84.09(4) no
O2 Cu1 O2 2_667 . 179.9990(10) no
O1 Cu1 O5 2_667 2_667 94.24(5) no
O1 Cu1 O5 . 2_667 85.76(5) no
O2 Cu1 O5 2_667 2_667 96.70(4) no
O2 Cu1 O5 . 2_667 83.30(4) no
O1 Cu1 O5 2_667 . 85.76(5) no
O1 Cu1 O5 . . 94.24(5) no
O2 Cu1 O5 2_667 . 83.30(4) no
O2 Cu1 O5 . . 96.70(4) no
O5 Cu1 O5 2_667 . 179.9990(10) no
C1 O1 Cu1 . . 112.48(9) no
C2 O2 Cu1 . . 112.47(9) no
C7 O5 Cu1 . . 136.61(11) no
C7 O5 H1 . . 108.8(16) no
Cu1 O5 H1 . . 110.5(15) no
C9 N1 H2 . . 111.6(12) no
C9 N1 H3 . . 111.9(12) no
H2 N1 H3 . . 106.3(17) no
C9 N1 H4 . . 110.2(13) no
H2 N1 H4 . . 109.3(17) no
H3 N1 H4 . . 107.4(17) no
O1 C1 C6 . . 125.59(13) no
O1 C1 C2 . . 115.10(12) no
C6 C1 C2 . . 119.31(12) no
O2 C2 C3 . . 124.12(13) no
O2 C2 C1 . . 115.58(12) no
C3 C2 C1 . . 120.29(12) no
C4 C3 C2 . . 121.21(13) no
C4 C3 Cl2 . . 119.01(10) no
C2 C3 Cl2 . . 119.74(11) no
O3 C4 C3 . . 125.49(13) no
O3 C4 C5 . . 115.72(12) no
C3 C4 C5 . . 118.79(12) no
O4 C5 C6 . . 124.97(13) no
O4 C5 C4 . . 116.59(12) no
C6 C5 C4 . . 118.43(12) no
C1 C6 C5 . . 121.74(12) no
C1 C6 Cl1 . . 120.25(11) no
C5 C6 Cl1 . . 117.98(10) no
O5 C7 C8 . . 110.19(15) no
O5 C7 H7A . . 109.6 no
C8 C7 H7A . . 109.6 no
O5 C7 H7B . . 109.6 no
C8 C7 H7B . . 109.6 no
H7A C7 H7B . . 108.1 no
C7 C8 H8A . . 109.5 no
C7 C8 H8B . . 109.5 no
H8A C8 H8B . . 109.5 no
C7 C8 H8C . . 109.5 no
H8A C8 H8C . . 109.5 no
H8B C8 H8C . . 109.5 no
N1 C9 C10 . . 111.53(12) no
N1 C9 H9A . . 109.3 no
C10 C9 H9A . . 109.3 no
N1 C9 H9B . . 109.3 no
C10 C9 H9B . . 109.3 no
H9A C9 H9B . . 108.0 no
C9 C10 C11 . . 114.68(12) no
C9 C10 H10A . . 108.6 no
C11 C10 H10A . . 108.6 no
C9 C10 H10B . . 108.6 no
C11 C10 H10B . . 108.6 no
H10A C10 H10B . . 107.6 no
C12 C11 C10 . . 112.43(12) no
C12 C11 H11A . . 109.1 no
C10 C11 H11A . . 109.1 no
C12 C11 H11B . . 109.1 no
C10 C11 H11B . . 109.1 no
H11A C11 H11B . . 107.9 no
C13 C12 C11 . . 113.42(12) no
C13 C12 H12A . . 108.9 no
C11 C12 H12A . . 108.9 no
C13 C12 H12B . . 108.9 no
C11 C12 H12B . . 108.9 no
H12A C12 H12B . . 107.7 no
C12 C13 C14 . . 113.58(13) no
C12 C13 H13A . . 108.9 no
C14 C13 H13A . . 108.9 no
C12 C13 H13B . . 108.9 no
C14 C13 H13B . . 108.9 no
H13A C13 H13B . . 107.7 no
C15 C14 C13 . . 113.12(13) no
C15 C14 H14A . . 109.0 no
C13 C14 H14A . . 109.0 no
C15 C14 H14B . . 109.0 no
C13 C14 H14B . . 109.0 no
H14A C14 H14B . . 107.8 no
C14 C15 C16 . . 114.58(13) no
C14 C15 H15A . . 108.6 no
C16 C15 H15A . . 108.6 no
C14 C15 H15B . . 108.6 no
C16 C15 H15B . . 108.6 no
H15A C15 H15B . . 107.6 no
C15 C16 C17 . . 113.00(13) no
C15 C16 H16A . . 109.0 no
C17 C16 H16A . . 109.0 no
C15 C16 H16B . . 109.0 no
C17 C16 H16B . . 109.0 no
H16A C16 H16B . . 107.8 no
C18 C17 C16 . . 115.02(13) no
C18 C17 H17A . . 108.5 no
C16 C17 H17A . . 108.5 no
C18 C17 H17B . . 108.5 no
C16 C17 H17B . . 108.5 no
H17A C17 H17B . . 107.5 no
C17 C18 C19 . . 112.76(14) no
C17 C18 H18A . . 109.0 no
C19 C18 H18A . . 109.0 no
C17 C18 H18B . . 109.0 no
C19 C18 H18B . . 109.0 no
H18A C18 H18B . . 107.8 no
C20 C19 C18 . . 114.12(15) no
C20 C19 H19A . . 108.7 no
C18 C19 H19A . . 108.7 no
C20 C19 H19B . . 108.7 no
C18 C19 H19B . . 108.7 no
H19A C19 H19B . . 107.6 no
C19 C20 H20A . . 109.5 no
C19 C20 H20B . . 109.5 no
H20A C20 H20B . . 109.5 no
C19 C20 H20C . . 109.5 no
H20A C20 H20C . . 109.5 no
H20B C20 H20C . . 109.5 no

loop_
_geom_bond_atom_site_label_1
_geom_bond_atom_site_label_2
_geom_bond_site_symmetry_2
_geom_bond_distance
_geom_bond_publ_flag
Cu1 O1 2_667 1.9489(11) no
Cu1 O1 . 1.9489(10) yes
Cu1 O2 2_667 1.9657(10) no
Cu1 O2 . 1.9657(10) yes
Cu1 O5 2_667 2.4097(13) no
Cu1 O5 . 2.4097(13) yes
Cl1 C6 . 1.7317(14) no
Cl2 C3 . 1.7315(14) no
O1 C1 . 1.2893(17) no
O2 C2 . 1.2713(17) no
O3 C4 . 1.2579(17) no
O4 C5 . 1.2322(17) no
O5 C7 . 1.417(2) no
O5 H1 . 0.88(3) no
N1 C9 . 1.5005(19) no
N1 H2 . 0.90(2) no
N1 H3 . 0.89(2) no
N1 H4 . 0.87(2) no
C1 C6 . 1.370(2) no
C1 C2 . 1.5242(19) no
C2 C3 . 1.3950(19) no
C3 C4 . 1.3922(19) no
C4 C5 . 1.5517(19) no
C5 C6 . 1.4241(19) no
C7 C8 . 1.499(2) no
C7 H7A . 0.9900 no
C7 H7B . 0.9900 no
C8 H8A . 0.9800 no
C8 H8B . 0.9800 no
C8 H8C . 0.9800 no
C9 C10 . 1.521(2) no
C9 H9A . 0.9900 no
C9 H9B . 0.9900 no
C10 C11 . 1.530(2) no
C10 H10A . 0.9900 no
C10 H10B . 0.9900 no
C11 C12 . 1.528(2) no
C11 H11A . 0.9900 no
C11 H11B . 0.9900 no
C12 C13 . 1.525(2) no
C12 H12A . 0.9900 no
C12 H12B . 0.9900 no
C13 C14 . 1.526(2) no
C13 H13A . 0.9900 no
C13 H13B . 0.9900 no
C14 C15 . 1.525(2) no
C14 H14A . 0.9900 no
C14 H14B . 0.9900 no
C15 C16 . 1.525(2) no
C15 H15A . 0.9900 no
C15 H15B . 0.9900 no
C16 C17 . 1.525(2) no
C16 H16A . 0.9900 no
C16 H16B . 0.9900 no
C17 C18 . 1.521(2) no
C17 H17A . 0.9900 no
C17 H17B . 0.9900 no
C18 C19 . 1.524(2) no
C18 H18A . 0.9900 no
C18 H18B . 0.9900 no
C19 C20 . 1.518(3) no
C19 H19A . 0.9900 no
C19 H19B . 0.9900 no
C20 H20A . 0.9800 no
C20 H20B . 0.9800 no
C20 H20C . 0.9800 no

loop_
_geom_hbond_atom_site_label_D
_geom_hbond_atom_site_label_H
_geom_hbond_atom_site_label_A
_geom_hbond_site_symmetry_A
_geom_hbond_distance_DH
_geom_hbond_distance_HA
_geom_hbond_distance_DA
_geom_hbond_angle_DHA
_geom_hbond_publ_flag
O5 H1 O3 1_655 0.88(3) 1.94(3) 2.8145(16) 172(3) yes
N1 H2 O1 2_657 0.91(3) 1.97(2) 2.8562(16) 167(3) yes
N1 H3 O3 . 0.89(3) 2.05(3) 2.928(2) 168.3(17) yes
N1 H4 O3 2_557 0.87(3) 2.12(3) 2.9784(19) 171(3) yes
N1 H4 O4 2_557 0.87(3) 2.50(3) 2.9842(19) 116.2(13) yes

loop_
_geom_torsion_atom_site_label_1
_geom_torsion_atom_site_label_2
_geom_torsion_atom_site_label_3
_geom_torsion_atom_site_label_4
_geom_torsion_site_symmetry_1
_geom_torsion
_geom_torsion_publ_flag
O2 Cu1 O1 C1 2_667 175.55(10) no
O2 Cu1 O1 C1 . -4.45(10) no
O5 Cu1 O1 C1 2_667 79.23(10) no
O5 Cu1 O1 C1 . -100.77(10) no
O1 Cu1 O2 C2 2_667 -178.08(10) no
O1 Cu1 O2 C2 . 1.92(10) no
O5 Cu1 O2 C2 2_667 -84.49(10) no
O5 Cu1 O2 C2 . 95.51(10) no
O1 Cu1 O5 C7 2_667 -104.22(16) no
O1 Cu1 O5 C7 . 75.77(16) no
O2 Cu1 O5 C7 2_667 171.24(16) no
O2 Cu1 O5 C7 . -8.76(16) no
Cu1 O1 C1 C6 . -174.25(12) no
Cu1 O1 C1 C2 . 5.85(15) no
Cu1 O2 C2 C3 . -178.16(11) no
Cu1 O2 C2 C1 . 0.64(15) no
O1 C1 C2 O2 . -4.48(18) no
C6 C1 C2 O2 . 175.61(13) no
O1 C1 C2 C3 . 174.36(13) no
C6 C1 C2 C3 . -5.5(2) no
O2 C2 C3 C4 . -175.74(13) no
C1 C2 C3 C4 . 5.5(2) no
O2 C2 C3 Cl2 . 1.7(2) no
C1 C2 C3 Cl2 . -176.99(10) no
C2 C3 C4 O3 . 177.46(13) no
Cl2 C3 C4 O3 . 0.0(2) no
C2 C3 C4 C5 . -2.5(2) no
Cl2 C3 C4 C5 . 179.98(9) no
O3 C4 C5 O4 . 0.18(18) no
C3 C4 C5 O4 . -179.84(13) no
O3 C4 C5 C6 . 179.43(12) no
C3 C4 C5 C6 . -0.59(19) no
O1 C1 C6 C5 . -177.45(13) no
C2 C1 C6 C5 . 2.4(2) no
O1 C1 C6 Cl1 . 0.2(2) no
C2 C1 C6 Cl1 . -179.89(10) no
O4 C5 C6 C1 . 179.66(14) no
C4 C5 C6 C1 . 0.5(2) no
O4 C5 C6 Cl1 . 1.9(2) no
C4 C5 C6 Cl1 . -177.24(9) no
Cu1 O5 C7 C8 . 39.7(2) no
N1 C9 C10 C11 . -70.83(16) no
C9 C10 C11 C12 . 177.58(12) no
C10 C11 C12 C13 . -179.36(12) no
C11 C12 C13 C14 . 177.86(13) no
C12 C13 C14 C15 . -179.44(13) no
C13 C14 C15 C16 . 174.36(14) no
C14 C15 C16 C17 . 176.68(14) no
C15 C16 C17 C18 . 176.30(14) no
C16 C17 C18 C19 . 178.04(15) no
C17 C18 C19 C20 . 174.00(16) no
